data_7060965
loop_
_publ_author_name
'Yan, Jian-Feng'
'Men, Rui-Xi'
'Chen, Xiao-Xiao'
'Lin, Cai-Xia'
'Nockemann, Peter'
'Yuan, Yao-Feng'

_publ_section_title
;
 D--\p--A type ferrocene-substituted azobenzene photochromic switches:
 synthesis, structures, and electrochemical and photoisomerization studies
;
_journal_issue 42
_journal_name_full 'New Journal of Chemistry'
_journal_page_first 19917
_journal_page_last 19927
_journal_paper_doi 10.1039/D1NJ03894J
_journal_volume 45
_journal_year 2021
_chemical_formula_moiety 'C39 H27 Fe N5'
_chemical_formula_sum 'C39 H27 Fe N5'
_chemical_formula_weight 621.51
_space_group_crystal_system triclinic
_space_group_IT_number 2
_space_group_name_Hall '-P 1'
_space_group_name_H-M_alt 'P -1'
_atom_sites_solution_hydrogens geom
_audit_creation_method SHELXL-2014/7
_audit_update_record
;
2021-09-17 deposited with the CCDC.	2021-09-17 downloaded from the CCDC.
;
_cell_angle_alpha 109.1850(10)
_cell_angle_beta 108.090(2)
_cell_angle_gamma 100.867(4)
_cell_formula_units_Z 2
_cell_length_a 10.264(4)
_cell_length_b 12.146(5)
_cell_length_c 14.131(5)
_cell_measurement_reflns_used 25
_cell_measurement_temperature 293(2)
_cell_measurement_theta_max 18
_cell_measurement_theta_min 12
_cell_volume 1496.5(10)
_computing_data_collection 'Bruker SMART'
_computing_structure_refinement 'SHELXL-2014/7 (Sheldrick, 2014)'
_computing_structure_solution 'Bruker SHELXTL'
_diffrn_ambient_temperature 293(2)
_diffrn_detector_area_resol_mean None
_diffrn_measured_fraction_theta_full 0.991
_diffrn_measured_fraction_theta_max 0.984
_diffrn_measurement_device_type '4-circle diffractometer'
_diffrn_measurement_method 'scintillation counter'
_diffrn_radiation_type MoK\a
_diffrn_radiation_wavelength 0.71073
_diffrn_reflns_av_R_equivalents 0.0275
_diffrn_reflns_av_unetI/netI 0.0390
_diffrn_reflns_Laue_measured_fraction_full 0.991
_diffrn_reflns_Laue_measured_fraction_max 0.984
_diffrn_reflns_limit_h_max 12
_diffrn_reflns_limit_h_min -13
_diffrn_reflns_limit_k_max 15
_diffrn_reflns_limit_k_min -15
_diffrn_reflns_limit_l_max 18
_diffrn_reflns_limit_l_min -16
_diffrn_reflns_number 14757
_diffrn_reflns_point_group_measured_fraction_full 0.991
_diffrn_reflns_point_group_measured_fraction_max 0.984
_diffrn_reflns_theta_full 25.242
_diffrn_reflns_theta_max 27.471
_diffrn_reflns_theta_min 2.166
_diffrn_source 'fine-focus sealed tube'
_diffrn_standards_decay_% 'not measured'
_diffrn_standards_interval_count 'not measured'
_diffrn_standards_interval_time 'not measured'
_diffrn_standards_number None
_exptl_absorpt_coefficient_mu 0.542
_exptl_absorpt_correction_T_max 0.873
_exptl_absorpt_correction_T_min 0.823
_exptl_absorpt_correction_type none
_exptl_crystal_colour Orange
_exptl_crystal_density_diffrn 1.379
_exptl_crystal_density_method 'not measured'
_exptl_crystal_description triclinic
_exptl_crystal_F_000 644
_exptl_crystal_size_max 0.4
_exptl_crystal_size_mid 0.3
_exptl_crystal_size_min 0.25
_refine_diff_density_max 0.299
_refine_diff_density_min -0.268
_refine_diff_density_rms 0.044
_refine_ls_extinction_method none
_refine_ls_goodness_of_fit_ref 1.059
_refine_ls_hydrogen_treatment constr
_refine_ls_matrix_type full
_refine_ls_number_parameters 406
_refine_ls_number_reflns 6759
_refine_ls_number_restraints 0
_refine_ls_restrained_S_all 1.059
_refine_ls_R_factor_all 0.0476
_refine_ls_R_factor_gt 0.0418
_refine_ls_shift/su_max 0.001
_refine_ls_shift/su_mean 0.000
_refine_ls_structure_factor_coef Fsqd
_refine_ls_weighting_details 'w=1/[\s^2^(Fo^2^)+(0.0556P)^2^+0.2740P] where P=(Fo^2^+2Fc^2^)/3'
_refine_ls_weighting_scheme calc
_refine_ls_wR_factor_gt 0.1100
_refine_ls_wR_factor_ref 0.1142
_reflns_Friedel_coverage 0.000
_reflns_number_gt 5995
_reflns_number_total 6869
_reflns_threshold_expression 'I > 2\s(I)'
_cod_data_source_file d1nj03894j2.cif
_cod_data_source_block p-1
_cod_depositor_comments
;
The following automatic conversions were performed:

data item '_exptl_absorpt_correction_type' value 'None' was changed
to 'none' in accordance with the
/home/data/users/saulius/crontab/automatic-downloads/rss-feeds/RSC/lib/dictionaries/cif_core.dic
dictionary named 'cif_core.dic' version 2.4.2 last updated on
2011-04-26.

Automatic conversion script
Id: cif_fix_values 7556 2019-12-06 15:28:31Z antanas 

 Adding full bibliography for 7060964--7060965.cif.
;
_cod_database_code 7060965
_shelx_shelxl_version_number 2014/7
_shelx_space_group_comment
;
The symmetry employed for this shelxl refinement is uniquely defined
by the following loop, which should always be used as a source of
symmetry information in preference to the above space-group names.
They are only intended as comments.
;

loop_
_space_group_symop_operation_xyz
'x, y, z'
'-x, -y, -z'

loop_
_atom_site_label
_atom_site_type_symbol
_atom_site_fract_x
_atom_site_fract_y
_atom_site_fract_z
_atom_site_U_iso_or_equiv
_atom_site_adp_type
_atom_site_occupancy
_atom_site_site_symmetry_order
_atom_site_calc_flag
_atom_site_refinement_flags_posn
_atom_site_refinement_flags_adp
_atom_site_refinement_flags_occupancy
_atom_site_disorder_assembly
_atom_site_disorder_group
Fe1 Fe 0.74883(3) 0.05872(2) 0.36900(2) 0.04411(10) Uani 1 1 d . . . . .
N3 N 1.78405(16) -0.23706(14) -0.14957(12) 0.0445(3) Uani 1 1 d . . . . .
N2 N 1.24808(16) -0.42334(14) 0.16549(13) 0.0498(4) Uani 1 1 d . . . . .
N1 N 1.14126(18) -0.38868(15) 0.15321(14) 0.0537(4) Uani 1 1 d . . . . .
C31 C 2.0862(2) -0.12249(19) -0.03143(18) 0.0552(5) Uani 1 1 d . . . . .
H31 H 2.0477 -0.1409 -0.1058 0.066 Uiso 1 1 calc R U . . .
C39 C 1.6734(3) -0.2748(2) -0.37056(18) 0.0668(6) Uani 1 1 d . . . . .
H39 H 1.7720 -0.2345 -0.3289 0.080 Uiso 1 1 calc R U . . .
C1 C 0.7250(3) 0.0437(2) 0.21628(18) 0.0680(6) Uani 1 1 d . . . . .
H1 H 0.6569 -0.0201 0.1510 0.082 Uiso 1 1 calc R U . . .
C2 C 0.7058(3) 0.1526(2) 0.2734(2) 0.0705(6) Uani 1 1 d . . . . .
H2 H 0.6230 0.1747 0.2523 0.085 Uiso 1 1 calc R U . . .
C3 C 0.8333(3) 0.2239(2) 0.3688(2) 0.0726(6) Uani 1 1 d . . . . .
H3 H 0.8487 0.3005 0.4219 0.087 Uiso 1 1 calc R U . . .
C4 C 0.9334(2) 0.1582(2) 0.3693(2) 0.0680(6) Uani 1 1 d . . . . .
H4 H 1.0266 0.1841 0.4225 0.082 Uiso 1 1 calc R U . . .
C5 C 0.8666(3) 0.0471(2) 0.2751(2) 0.0655(6) Uani 1 1 d . . . . .
H5 H 0.9081 -0.0138 0.2548 0.079 Uiso 1 1 calc R U . . .
C7 C 0.5830(2) 0.02935(19) 0.41874(17) 0.0536(4) Uani 1 1 d . . . . .
H7 H 0.5037 0.0572 0.4040 0.064 Uiso 1 1 calc R U . . .
C8 C 0.7168(2) 0.09373(19) 0.51073(17) 0.0554(5) Uani 1 1 d . . . . .
H8 H 0.7404 0.1709 0.5662 0.066 Uiso 1 1 calc R U . . .
C9 C 0.8083(2) 0.02041(18) 0.50361(15) 0.0512(4) Uani 1 1 d . . . . .
H9 H 0.9023 0.0406 0.5538 0.061 Uiso 1 1 calc R U . . .
C10 C 0.73055(19) -0.09070(17) 0.40520(15) 0.0457(4) Uani 1 1 d . . . . .
C6 C 0.58957(19) -0.08410(17) 0.35289(16) 0.0490(4) Uani 1 1 d . . . . .
H6 H 0.5161 -0.1435 0.2877 0.059 Uiso 1 1 calc R U . . .
C11 C 0.78677(19) -0.18829(18) 0.36688(15) 0.0476(4) Uani 1 1 d . . . . .
C12 C 0.83557(19) -0.26870(17) 0.33896(15) 0.0469(4) Uani 1 1 d . . . . .
C13 C 0.90486(18) -0.35772(16) 0.30302(14) 0.0440(4) Uani 1 1 d . . . . .
C14 C 0.8953(2) -0.45971(19) 0.32851(17) 0.0542(5) Uani 1 1 d . . . . .
H14 H 0.8396 -0.4742 0.3667 0.065 Uiso 1 1 calc R U . . .
C15 C 0.9696(2) -0.5396(2) 0.29643(19) 0.0613(5) Uani 1 1 d . . . . .
H15 H 0.9623 -0.6081 0.3129 0.074 Uiso 1 1 calc R U . . .
C16 C 1.0538(2) -0.51924(18) 0.24073(18) 0.0546(5) Uani 1 1 d . . . . .
H16 H 1.1053 -0.5719 0.2215 0.065 Uiso 1 1 calc R U . . .
C17 C 1.06053(19) -0.41914(17) 0.21375(15) 0.0465(4) Uani 1 1 d . . . . .
C18 C 0.98502(18) -0.34006(16) 0.24296(15) 0.0464(4) Uani 1 1 d . . . . .
H18 H 0.9879 -0.2747 0.2223 0.056 Uiso 1 1 calc R U . . .
C19 C 1.32916(19) -0.39102(16) 0.10660(14) 0.0455(4) Uani 1 1 d . . . . .
C20 C 1.46907(19) -0.39388(17) 0.14079(15) 0.0475(4) Uani 1 1 d . . . . .
H20 H 1.5042 -0.4182 0.1970 0.057 Uiso 1 1 calc R U . . .
C21 C 1.55720(19) -0.36047(17) 0.09133(14) 0.0462(4) Uani 1 1 d . . . . .
H21 H 1.6521 -0.3614 0.1156 0.055 Uiso 1 1 calc R U . . .
C22 C 1.50651(18) -0.32541(16) 0.00572(14) 0.0427(4) Uani 1 1 d . . . . .
C23 C 1.3634(2) -0.32464(19) -0.02872(16) 0.0519(4) Uani 1 1 d . . . . .
H23 H 1.3270 -0.3021 -0.0860 0.062 Uiso 1 1 calc R U . . .
C24 C 1.2753(2) -0.35684(19) 0.02102(16) 0.0536(5) Uani 1 1 d . . . . .
H24 H 1.1805 -0.3557 -0.0025 0.064 Uiso 1 1 calc R U . . .
C25 C 1.60124(18) -0.29290(16) -0.04783(14) 0.0424(4) Uani 1 1 d . . . . .
C26 C 1.54664(19) -0.31638(16) -0.15855(14) 0.0439(4) Uani 1 1 d . . . . .
H26 H 1.4474 -0.3511 -0.2005 0.053 Uiso 1 1 calc R U . . .
C27 C 1.63987(19) -0.28805(16) -0.20587(14) 0.0437(4) Uani 1 1 d . . . . .
C28 C 1.83748(18) -0.21255(16) -0.04237(14) 0.0432(4) Uani 1 1 d . . . . .
C29 C 1.75087(18) -0.23925(16) 0.01023(14) 0.0441(4) Uani 1 1 d . . . . .
H29 H 1.7923 -0.2215 0.0844 0.053 Uiso 1 1 calc R U . . .
C30 C 1.99748(19) -0.15216(16) 0.01895(15) 0.0447(4) Uani 1 1 d . . . . .
C32 C 2.2334(2) -0.0648(2) 0.0311(2) 0.0633(5) Uani 1 1 d . . . . .
H32 H 2.2952 -0.0434 -0.0008 0.076 Uiso 1 1 calc R U . . .
C33 C 2.2870(2) -0.0394(2) 0.1403(2) 0.0642(6) Uani 1 1 d . . . . .
H33 H 2.3855 -0.0014 0.1837 0.077 Uiso 1 1 calc R U . . .
C34 C 2.1915(2) -0.0716(2) 0.18421(18) 0.0633(5) Uani 1 1 d . . . . .
H34 H 2.2283 -0.0541 0.2584 0.076 Uiso 1 1 calc R U . . .
N4 N 2.04871(17) -0.12677(16) 0.12631(14) 0.0554(4) Uani 1 1 d . . . . .
C35 C 1.5833(2) -0.31178(17) -0.32433(15) 0.0483(4) Uani 1 1 d . . . . .
N5 N 1.44092(19) -0.36993(19) -0.38166(13) 0.0625(5) Uani 1 1 d . . . . .
C36 C 1.3885(3) -0.3907(3) -0.48792(18) 0.0747(7) Uani 1 1 d . . . . .
H36 H 1.2897 -0.4309 -0.5287 0.090 Uiso 1 1 calc R U . . .
C37 C 1.4685(3) -0.3575(3) -0.53980(19) 0.0772(7) Uani 1 1 d . . . . .
H37 H 1.4262 -0.3741 -0.6136 0.093 Uiso 1 1 calc R U . . .
C38 C 1.6141(3) -0.2986(3) -0.4802(2) 0.0842(8) Uani 1 1 d . . . . .
H38 H 1.6728 -0.2748 -0.5134 0.101 Uiso 1 1 calc R U . . .

loop_
_atom_site_aniso_label
_atom_site_aniso_U_11
_atom_site_aniso_U_22
_atom_site_aniso_U_33
_atom_site_aniso_U_23
_atom_site_aniso_U_13
_atom_site_aniso_U_12
Fe1 0.04558(16) 0.04790(16) 0.04516(16) 0.02265(12) 0.02336(12) 0.01377(11)
N3 0.0485(8) 0.0498(8) 0.0453(8) 0.0247(7) 0.0242(7) 0.0190(6)
N2 0.0478(8) 0.0538(9) 0.0476(8) 0.0208(7) 0.0205(7) 0.0134(7)
N1 0.0539(9) 0.0576(9) 0.0615(10) 0.0295(8) 0.0308(8) 0.0213(7)
C31 0.0546(11) 0.0635(12) 0.0573(11) 0.0321(10) 0.0276(9) 0.0184(9)
C39 0.0734(14) 0.0769(14) 0.0524(11) 0.0320(11) 0.0293(10) 0.0125(11)
C1 0.0783(15) 0.0836(16) 0.0501(11) 0.0355(11) 0.0314(11) 0.0196(12)
C2 0.0752(14) 0.0856(16) 0.0913(17) 0.0650(15) 0.0462(14) 0.0395(13)
C3 0.0910(17) 0.0544(12) 0.0895(17) 0.0360(12) 0.0560(15) 0.0155(12)
C4 0.0544(12) 0.0868(16) 0.0743(15) 0.0479(13) 0.0327(11) 0.0095(11)
C5 0.0786(14) 0.0826(15) 0.0736(14) 0.0477(13) 0.0544(13) 0.0394(12)
C7 0.0478(10) 0.0614(11) 0.0609(12) 0.0270(10) 0.0312(9) 0.0189(9)
C8 0.0651(12) 0.0563(11) 0.0496(10) 0.0195(9) 0.0339(9) 0.0161(9)
C9 0.0482(10) 0.0630(11) 0.0438(9) 0.0261(9) 0.0189(8) 0.0129(8)
C10 0.0478(9) 0.0485(9) 0.0493(10) 0.0252(8) 0.0259(8) 0.0135(7)
C6 0.0435(9) 0.0494(10) 0.0532(10) 0.0212(8) 0.0214(8) 0.0100(7)
C11 0.0442(9) 0.0550(10) 0.0490(10) 0.0277(8) 0.0215(8) 0.0117(8)
C12 0.0434(9) 0.0545(10) 0.0447(9) 0.0232(8) 0.0188(8) 0.0131(8)
C13 0.0385(8) 0.0500(9) 0.0427(9) 0.0210(8) 0.0154(7) 0.0111(7)
C14 0.0550(11) 0.0610(11) 0.0603(12) 0.0341(10) 0.0324(9) 0.0159(9)
C15 0.0678(13) 0.0562(11) 0.0802(15) 0.0425(11) 0.0388(11) 0.0223(10)
C16 0.0512(10) 0.0523(10) 0.0670(12) 0.0261(9) 0.0298(9) 0.0185(8)
C17 0.0434(9) 0.0512(10) 0.0467(9) 0.0209(8) 0.0221(8) 0.0112(7)
C18 0.0470(9) 0.0490(9) 0.0485(9) 0.0252(8) 0.0221(8) 0.0129(7)
C19 0.0518(10) 0.0423(9) 0.0395(9) 0.0135(7) 0.0224(8) 0.0086(7)
C20 0.0512(10) 0.0529(10) 0.0397(9) 0.0198(8) 0.0198(8) 0.0159(8)
C21 0.0436(9) 0.0552(10) 0.0397(9) 0.0194(8) 0.0182(7) 0.0141(7)
C22 0.0438(9) 0.0456(9) 0.0375(8) 0.0147(7) 0.0193(7) 0.0115(7)
C23 0.0502(10) 0.0667(12) 0.0475(10) 0.0305(9) 0.0225(8) 0.0205(9)
C24 0.0436(9) 0.0678(12) 0.0533(11) 0.0268(9) 0.0227(8) 0.0177(8)
C25 0.0467(9) 0.0445(9) 0.0409(8) 0.0189(7) 0.0212(7) 0.0170(7)
C26 0.0443(9) 0.0505(9) 0.0412(9) 0.0222(8) 0.0188(7) 0.0161(7)
C27 0.0532(10) 0.0454(9) 0.0406(9) 0.0208(7) 0.0226(8) 0.0212(8)
C28 0.0471(9) 0.0447(9) 0.0458(9) 0.0222(8) 0.0228(8) 0.0186(7)
C29 0.0455(9) 0.0512(9) 0.0378(8) 0.0203(7) 0.0181(7) 0.0147(7)
C30 0.0459(9) 0.0460(9) 0.0496(10) 0.0243(8) 0.0226(8) 0.0165(7)
C32 0.0547(11) 0.0708(13) 0.0801(15) 0.0417(12) 0.0374(11) 0.0170(10)
C33 0.0456(10) 0.0674(13) 0.0757(15) 0.0343(12) 0.0189(10) 0.0106(9)
C34 0.0483(11) 0.0784(14) 0.0575(12) 0.0327(11) 0.0155(9) 0.0100(10)
N4 0.0471(8) 0.0679(10) 0.0520(9) 0.0287(8) 0.0194(7) 0.0142(7)
C35 0.0614(11) 0.0523(10) 0.0415(9) 0.0233(8) 0.0261(8) 0.0246(8)
N5 0.0608(10) 0.0879(13) 0.0421(8) 0.0271(9) 0.0221(8) 0.0281(9)
C36 0.0718(14) 0.1063(19) 0.0432(11) 0.0275(12) 0.0182(10) 0.0374(14)
C37 0.107(2) 0.0927(18) 0.0434(11) 0.0336(12) 0.0310(13) 0.0463(16)
C38 0.110(2) 0.100(2) 0.0620(14) 0.0480(15) 0.0481(15) 0.0262(16)

loop_
_atom_type_symbol
_atom_type_description
_atom_type_scat_dispersion_real
_atom_type_scat_dispersion_imag
_atom_type_scat_source
C C 0.0033 0.0016 'International Tables Vol C Tables 4.2.6.8 and 6.1.1.4'
H H 0.0000 0.0000 'International Tables Vol C Tables 4.2.6.8 and 6.1.1.4'
N N 0.0061 0.0033 'International Tables Vol C Tables 4.2.6.8 and 6.1.1.4'
Fe Fe 0.3463 0.8444 'International Tables Vol C Tables 4.2.6.8 and 6.1.1.4'

loop_
_geom_angle_atom_site_label_1
_geom_angle_atom_site_label_2
_geom_angle_atom_site_label_3
_geom_angle
_geom_angle_site_symmetry_1
_geom_angle_site_symmetry_3
_geom_angle_publ_flag
C3 Fe1 C10 161.46(10) . . ?
C3 Fe1 C1 67.95(10) . . ?
C10 Fe1 C1 121.46(9) . . ?
C3 Fe1 C2 40.54(10) . . ?
C10 Fe1 C2 156.37(10) . . ?
C1 Fe1 C2 39.94(10) . . ?
C3 Fe1 C6 155.84(9) . . ?
C10 Fe1 C6 41.29(7) . . ?
C1 Fe1 C6 107.99(9) . . ?
C2 Fe1 C6 121.00(9) . . ?
C3 Fe1 C9 124.17(10) . . ?
C10 Fe1 C9 41.27(8) . . ?
C1 Fe1 C9 157.07(10) . . ?
C2 Fe1 C9 161.23(10) . . ?
C6 Fe1 C9 69.07(8) . . ?
C3 Fe1 C4 40.62(10) . . ?
C10 Fe1 C4 124.57(9) . . ?
C1 Fe1 C4 68.07(10) . . ?
C2 Fe1 C4 68.00(10) . . ?
C6 Fe1 C4 162.10(9) . . ?
C9 Fe1 C4 107.35(9) . . ?
C3 Fe1 C5 67.84(10) . . ?
C10 Fe1 C5 107.91(8) . . ?
C1 Fe1 C5 40.67(9) . . ?
C2 Fe1 C5 67.63(10) . . ?
C6 Fe1 C5 125.63(9) . . ?
C9 Fe1 C5 121.37(9) . . ?
C4 Fe1 C5 40.12(10) . . ?
C3 Fe1 C7 121.02(9) . . ?
C10 Fe1 C7 68.56(8) . . ?
C1 Fe1 C7 125.26(9) . . ?
C2 Fe1 C7 108.26(9) . . ?
C6 Fe1 C7 40.44(8) . . ?
C9 Fe1 C7 68.14(8) . . ?
C4 Fe1 C7 156.05(10) . . ?
C5 Fe1 C7 162.40(10) . . ?
C3 Fe1 C8 107.35(10) . . ?
C10 Fe1 C8 68.77(8) . . ?
C1 Fe1 C8 161.45(10) . . ?
C2 Fe1 C8 124.97(10) . . ?
C6 Fe1 C8 68.50(8) . . ?
C9 Fe1 C8 40.43(8) . . ?
C4 Fe1 C8 120.89(10) . . ?
C5 Fe1 C8 156.03(9) . . ?
C7 Fe1 C8 40.42(8) . . ?
C27 N3 C28 117.55(15) . . ?
N1 N2 C19 112.95(16) . . ?
N2 N1 C17 113.22(16) . . ?
C30 C31 C32 118.7(2) . . ?
C35 C39 C38 118.6(2) . . ?
C2 C1 C5 107.9(2) . . ?
C2 C1 Fe1 70.08(13) . . ?
C5 C1 Fe1 69.95(12) . . ?
C1 C2 C3 108.5(2) . . ?
C1 C2 Fe1 69.98(13) . . ?
C3 C2 Fe1 69.50(13) . . ?
C2 C3 C4 107.8(2) . . ?
C2 C3 Fe1 69.95(12) . . ?
C4 C3 Fe1 70.14(13) . . ?
C5 C4 C3 107.7(2) . . ?
C5 C4 Fe1 69.95(12) . . ?
C3 C4 Fe1 69.24(12) . . ?
C4 C5 C1 108.1(2) . . ?
C4 C5 Fe1 69.93(13) . . ?
C1 C5 Fe1 69.37(12) . . ?
C6 C7 C8 108.96(17) . . ?
C6 C7 Fe1 69.56(11) . . ?
C8 C7 Fe1 69.85(11) . . ?
C9 C8 C7 108.17(18) . . ?
C9 C8 Fe1 69.53(11) . . ?
C7 C8 Fe1 69.73(12) . . ?
C8 C9 C10 107.95(17) . . ?
C8 C9 Fe1 70.04(11) . . ?
C10 C9 Fe1 68.97(10) . . ?
C11 C10 C9 125.37(17) . . ?
C11 C10 C6 127.16(17) . . ?
C9 C10 C6 107.46(16) . . ?
C11 C10 Fe1 125.01(13) . . ?
C9 C10 Fe1 69.76(11) . . ?
C6 C10 Fe1 69.73(10) . . ?
C7 C6 C10 107.46(17) . . ?
C7 C6 Fe1 70.00(11) . . ?
C10 C6 Fe1 68.98(10) . . ?
C12 C11 C10 177.6(2) . . ?
C11 C12 C13 174.10(19) . . ?
C18 C13 C14 119.19(17) . . ?
C18 C13 C12 119.06(16) . . ?
C14 C13 C12 121.74(17) . . ?
C15 C14 C13 119.55(18) . . ?
C16 C15 C14 121.17(18) . . ?
C15 C16 C17 119.00(18) . . ?
C18 C17 C16 120.66(17) . . ?
C18 C17 N1 114.48(16) . . ?
C16 C17 N1 124.85(17) . . ?
C17 C18 C13 120.34(17) . . ?
C20 C19 C24 120.23(17) . . ?
C20 C19 N2 115.57(16) . . ?
C24 C19 N2 124.20(17) . . ?
C19 C20 C21 119.82(17) . . ?
C20 C21 C22 121.25(16) . . ?
C21 C22 C23 118.01(16) . . ?
C21 C22 C25 120.44(15) . . ?
C23 C22 C25 121.54(16) . . ?
C24 C23 C22 120.98(17) . . ?
C23 C24 C19 119.70(17) . . ?
C26 C25 C29 116.83(16) . . ?
C26 C25 C22 122.04(16) . . ?
C29 C25 C22 121.11(15) . . ?
C27 C26 C25 119.99(16) . . ?
N3 C27 C26 122.85(16) . . ?
N3 C27 C35 116.35(16) . . ?
C26 C27 C35 120.79(16) . . ?
N3 C28 C29 122.76(16) . . ?
N3 C28 C30 116.41(16) . . ?
C29 C28 C30 120.82(16) . . ?
C28 C29 C25 120.00(16) . . ?
N4 C30 C31 122.48(17) . . ?
N4 C30 C28 115.59(16) . . ?
C31 C30 C28 121.92(17) . . ?
C33 C32 C31 119.3(2) . . ?
C32 C33 C34 118.4(2) . . ?
N4 C34 C33 123.8(2) . . ?
C34 N4 C30 117.31(18) . . ?
N5 C35 C39 122.44(18) . . ?
N5 C35 C27 116.09(17) . . ?
C39 C35 C27 121.48(18) . . ?
C35 N5 C36 116.7(2) . . ?
N5 C36 C37 124.9(2) . . ?
C36 C37 C38 117.8(2) . . ?
C37 C38 C39 119.6(2) . . ?

loop_
_geom_bond_atom_site_label_1
_geom_bond_atom_site_label_2
_geom_bond_distance
_geom_bond_site_symmetry_2
_geom_bond_publ_flag
Fe1 C3 2.032(2) . ?
Fe1 C10 2.0327(19) . ?
Fe1 C1 2.036(2) . ?
Fe1 C2 2.038(2) . ?
Fe1 C6 2.0428(19) . ?
Fe1 C9 2.043(2) . ?
Fe1 C4 2.044(2) . ?
Fe1 C5 2.044(2) . ?
Fe1 C7 2.049(2) . ?
Fe1 C8 2.050(2) . ?
N3 C27 1.344(2) . ?
N3 C28 1.345(2) . ?
N2 N1 1.230(2) . ?
N2 C19 1.435(2) . ?
N1 C17 1.445(2) . ?
C31 C30 1.383(3) . ?
C31 C32 1.385(3) . ?
C39 C35 1.376(3) . ?
C39 C38 1.381(3) . ?
C1 C2 1.391(3) . ?
C1 C5 1.418(3) . ?
C2 C3 1.410(4) . ?
C3 C4 1.415(3) . ?
C4 C5 1.402(4) . ?
C7 C6 1.414(3) . ?
C7 C8 1.416(3) . ?
C8 C9 1.414(3) . ?
C9 C10 1.436(3) . ?
C10 C11 1.436(3) . ?
C10 C6 1.437(3) . ?
C11 C12 1.189(3) . ?
C12 C13 1.444(3) . ?
C13 C18 1.389(2) . ?
C13 C14 1.394(3) . ?
C14 C15 1.391(3) . ?
C15 C16 1.377(3) . ?
C16 C17 1.385(3) . ?
C17 C18 1.383(3) . ?
C19 C20 1.377(3) . ?
C19 C24 1.393(3) . ?
C20 C21 1.383(3) . ?
C21 C22 1.395(2) . ?
C22 C23 1.400(3) . ?
C22 C25 1.477(2) . ?
C23 C24 1.380(3) . ?
C25 C26 1.395(2) . ?
C25 C29 1.395(2) . ?
C26 C27 1.381(2) . ?
C27 C35 1.496(2) . ?
C28 C29 1.381(2) . ?
C28 C30 1.493(2) . ?
C30 N4 1.345(2) . ?
C32 C33 1.370(3) . ?
C33 C34 1.375(3) . ?
C34 N4 1.338(2) . ?
C35 N5 1.338(3) . ?
N5 C36 1.344(3) . ?
C36 C37 1.348(4) . ?
C37 C38 1.369(4) . ?
